data_7231179
loop_
_publ_author_name
'Seth, Saikat Kumar'
'Bauz\'a, Antonio'
'Mahmoudi, Ghodrat'
'Stilinovi\'c, Vladimir'
'L\'opez-Torres, Elena'
'Zaragoza, Guillermo'
'Keramidas, Anastasios D.'
'Frontera, Antonio'

_publ_section_title
;
 On the importance of Pb&#x22EF;X (X = O, N, S, Br) tetrel bonding
 interactions in a series of tetra- and hexa-coordinated Pb(ii) compounds
;
_journal_issue 34
_journal_name_full CrystEngComm
_journal_page_first 5033
_journal_paper_doi 10.1039/C8CE00919H
_journal_volume 20
_journal_year 2018
_chemical_formula_sum 'C10 H10 N6 Pb S3'
_chemical_formula_weight 517.61
_space_group_crystal_system monoclinic
_space_group_IT_number 7
_space_group_name_Hall 'P -2yc'
_space_group_name_H-M_alt 'P 1 c 1'
_symmetry_space_group_name_Hall 'P -2yc'
_symmetry_space_group_name_H-M 'P 1 c 1'
_atom_sites_solution_hydrogens mixed
_audit_creation_method SHELXL-2014/7
_audit_update_record
;
2018-04-29 deposited with the CCDC.
2018-07-18 downloaded from the CCDC.
;
_cell_angle_alpha 90
_cell_angle_beta 112.279(4)
_cell_angle_gamma 90
_cell_formula_units_Z 2
_cell_length_a 9.0368(7)
_cell_length_b 11.3777(10)
_cell_length_c 7.6503(6)
_cell_measurement_reflns_used 1804
_cell_measurement_temperature 100(2)
_cell_measurement_theta_max 30.13
_cell_measurement_theta_min 3.02
_cell_volume 727.87(10)
_computing_cell_refinement 'APPEX2 (BRUKER AXS, 2005)'
_computing_data_collection 'APPEX2 (BRUKER AXS, 2005)'
_computing_data_reduction 'APPEX2 (BRUKER AXS, 2005)'
_computing_molecular_graphics 'Ortep-3 for Windows (Farrugia, 1997)'
_computing_publication_material 'WinGX publication routines (Farrugia, 1999)'
_computing_structure_refinement 'SHELXL-2014/7 (Sheldrick, 2014)'
_computing_structure_solution 'DIRDIF2008 (Breurskens et al, 2008)'
_diffrn_ambient_temperature 100(2)
_diffrn_measured_fraction_theta_full 0.999
_diffrn_measured_fraction_theta_max 0.999
_diffrn_measurement_device 'four-circle diffractometer'
_diffrn_measurement_device_type 'BRUKER APPEX-II CCD'
_diffrn_measurement_method 'omega and phi scans'
_diffrn_radiation_monochromator graphite
_diffrn_radiation_probe x-ray
_diffrn_radiation_source 'fine-focus sealed tube'
_diffrn_radiation_type MoK\a
_diffrn_radiation_wavelength 0.7107
_diffrn_reflns_av_R_equivalents 0.0425
_diffrn_reflns_av_unetI/netI 0.0280
_diffrn_reflns_Laue_measured_fraction_full 0.999
_diffrn_reflns_Laue_measured_fraction_max 0.999
_diffrn_reflns_limit_h_max 12
_diffrn_reflns_limit_h_min -12
_diffrn_reflns_limit_k_max 15
_diffrn_reflns_limit_k_min 0
_diffrn_reflns_limit_l_max 10
_diffrn_reflns_limit_l_min -10
_diffrn_reflns_number 4086
_diffrn_reflns_point_group_measured_fraction_full 0.998
_diffrn_reflns_point_group_measured_fraction_max 0.998
_diffrn_reflns_theta_full 25.242
_diffrn_reflns_theta_max 29.561
_diffrn_reflns_theta_min 2.436
_exptl_absorpt_coefficient_mu 12.017
_exptl_absorpt_correction_T_max 1
_exptl_absorpt_correction_T_min 0.6543
_exptl_absorpt_correction_type multi-scan
_exptl_absorpt_process_details 'BRUKER SADABS'
_exptl_crystal_colour colourless
_exptl_crystal_density_diffrn 2.362
_exptl_crystal_description prism
_exptl_crystal_F_000 484
_exptl_crystal_size_max 0.150
_exptl_crystal_size_mid 0.080
_exptl_crystal_size_min 0.060
_refine_diff_density_max 0.586
_refine_diff_density_min -0.862
_refine_diff_density_rms 0.122
_refine_ls_abs_structure_details
;
 Flack x determined using 1911 quotients [(I+)-(I-)]/[(I+)+(I-)]
 (Parsons, Flack and Wagner, Acta Cryst. B69 (2013) 249-259).
;
_refine_ls_abs_structure_Flack -0.020(5)
_refine_ls_extinction_method none
_refine_ls_goodness_of_fit_ref 1.050
_refine_ls_hydrogen_treatment mixed
_refine_ls_matrix_type full
_refine_ls_number_parameters 191
_refine_ls_number_reflns 4086
_refine_ls_number_restraints 3
_refine_ls_restrained_S_all 1.049
_refine_ls_R_factor_all 0.0229
_refine_ls_R_factor_gt 0.0217
_refine_ls_shift/su_max 0.001
_refine_ls_shift/su_mean 0.000
_refine_ls_structure_factor_coef Fsqd
_refine_ls_weighting_details 'w=1/[\s^2^(Fo^2^)+(0.0243P)^2^+1.1133P] where P=(Fo^2^+2Fc^2^)/3'
_refine_ls_weighting_scheme calc
_refine_ls_wR_factor_gt 0.0461
_refine_ls_wR_factor_ref 0.0467
_reflns_Friedel_coverage 0.991
_reflns_Friedel_fraction_full 0.998
_reflns_Friedel_fraction_max 0.998
_reflns_number_gt 3970
_reflns_number_total 4086
_reflns_threshold_expression 'I > 2\s(I)'
_cod_data_source_file c8ce00919h2.cif
_cod_data_source_block shelx_CCDC3
_cod_depositor_comments 'Adding full bibliography for 7231176--7231180.cif.'
_cod_database_code 7231179
_shelx_shelxl_version_number 2014/7
_shelx_space_group_comment
;
The symmetry employed for this shelxl refinement is uniquely defined
by the following loop, which should always be used as a source of
symmetry information in preference to the above space-group names.
They are only intended as comments.
;
_shelx_estimated_absorpt_t_min 0.266
_shelx_estimated_absorpt_t_max 0.533

loop_
_space_group_symop_operation_xyz
'x, y, z'
'x, -y, z+1/2'

loop_
_atom_site_label
_atom_site_type_symbol
_atom_site_fract_x
_atom_site_fract_y
_atom_site_fract_z
_atom_site_U_iso_or_equiv
_atom_site_adp_type
_atom_site_occupancy
_atom_site_site_symmetry_order
_atom_site_calc_flag
_atom_site_refinement_flags_posn
_atom_site_refinement_flags_adp
C1 C -0.0591(8) 0.3984(6) 0.5576(10) 0.0142(14) Uani 1 1 d . .
H1 H -0.1522 0.3612 0.5605 0.017 Uiso 1 1 calc R U
C2 C -0.0510(8) 0.5209(6) 0.5651(10) 0.0167(14) Uani 1 1 d . .
H2 H -0.1367 0.5662 0.5724 0.020 Uiso 1 1 calc R U
C3 C 0.0831(9) 0.5735(6) 0.5616(10) 0.0154(14) Uani 1 1 d . .
H3 H 0.0916 0.6568 0.5648 0.018 Uiso 1 1 calc R U
C4 C 0.2082(8) 0.5046(6) 0.5534(9) 0.0129(12) Uani 1 1 d . .
H4 H 0.3034 0.5402 0.5538 0.015 Uiso 1 1 calc R U
C5 C 0.1909(8) 0.3827(5) 0.5447(9) 0.0104(12) Uani 1 1 d . .
C6 C 0.3163(7) 0.3060(6) 0.5235(8) 0.0085(12) Uani 1 1 d . .
C7 C 0.4713(8) 0.3588(6) 0.5341(10) 0.0135(13) Uani 1 1 d . .
H7A H 0.5594 0.3059 0.6042 0.020 Uiso 1 1 calc R U
H7B H 0.4869 0.4347 0.5990 0.020 Uiso 1 1 calc R U
H7C H 0.4689 0.3702 0.4061 0.020 Uiso 1 1 calc R U
C8 C 0.3745(7) 0.0109(6) 0.4266(8) 0.0087(11) Uani 1 1 d . .
C9 C -0.1110(7) 0.1545(6) 0.0068(9) 0.0083(11) Uani 1 1 d . .
C10 C -0.3733(7) 0.2360(6) 0.2132(10) 0.0115(12) Uani 1 1 d . .
N1 N 0.0578(6) 0.3312(5) 0.5467(7) 0.0103(10) Uani 1 1 d . .
N2 N 0.2813(6) 0.1964(5) 0.4904(7) 0.0077(10) Uani 1 1 d . .
N3 N 0.3919(7) 0.1280(5) 0.4555(8) 0.0086(10) Uani 1 1 d . .
H3N H 0.473(10) 0.154(7) 0.446(11) 0.010 Uiso 1 1 d . U
N4 N 0.4899(6) -0.0396(5) 0.3889(7) 0.0096(10) Uani 1 1 d D .
H41N H 0.498(11) -0.115(3) 0.394(12) 0.012 Uiso 1 1 d D U
H42N H 0.564(9) 0.005(7) 0.371(11) 0.012 Uiso 1 1 d . U
N5 N -0.0447(7) 0.1678(5) 0.1695(8) 0.0132(11) Uani 1 1 d . .
N6 N -0.3276(7) 0.1732(5) 0.3422(8) 0.0132(11) Uani 1 1 d . .
Pb1 Pb 0.01133(2) 0.11091(2) 0.49449(2) 0.00729(6) Uani 1 1 d . .
S1 S 0.21885(18) -0.06819(14) 0.4376(2) 0.0093(3) Uani 1 1 d . .
S2 S -0.1961(2) 0.13359(15) -0.2207(2) 0.0122(3) Uani 1 1 d . .
S3 S -0.43971(19) 0.32502(15) 0.0310(2) 0.0142(3) Uani 1 1 d . .

loop_
_atom_site_aniso_label
_atom_site_aniso_U_11
_atom_site_aniso_U_22
_atom_site_aniso_U_33
_atom_site_aniso_U_23
_atom_site_aniso_U_13
_atom_site_aniso_U_12
C1 0.010(3) 0.016(4) 0.016(3) 0.001(3) 0.003(3) 0.002(2)
C2 0.012(3) 0.017(4) 0.020(3) -0.003(3) 0.005(3) 0.005(3)
C3 0.021(3) 0.007(3) 0.021(3) -0.003(3) 0.011(3) 0.000(3)
C4 0.013(3) 0.010(3) 0.017(3) 0.001(3) 0.007(2) 0.001(2)
C5 0.011(3) 0.008(3) 0.012(3) 0.001(2) 0.004(2) 0.000(2)
C6 0.009(3) 0.008(3) 0.010(3) 0.000(2) 0.006(2) 0.001(2)
C7 0.013(3) 0.009(3) 0.020(3) -0.001(3) 0.007(3) -0.001(2)
C8 0.008(3) 0.011(3) 0.005(2) 0.001(2) 0.002(2) 0.003(2)
C9 0.005(3) 0.006(3) 0.014(3) 0.002(2) 0.004(2) 0.000(2)
C10 0.008(3) 0.011(3) 0.017(3) -0.006(2) 0.007(2) -0.004(2)
N1 0.010(3) 0.009(3) 0.013(3) -0.002(2) 0.0053(18) 0.000(2)
N2 0.006(2) 0.009(3) 0.009(2) 0.0014(19) 0.0043(19) 0.0022(18)
N3 0.006(2) 0.007(3) 0.014(3) 0.000(2) 0.006(2) 0.0017(19)
N4 0.010(2) 0.009(3) 0.012(2) 0.000(2) 0.007(2) 0.002(2)
N5 0.015(3) 0.013(3) 0.011(2) 0.003(2) 0.004(2) 0.000(2)
N6 0.013(3) 0.014(3) 0.015(3) 0.000(2) 0.008(2) 0.000(2)
Pb1 0.00737(9) 0.00690(9) 0.00853(9) -0.00006(14) 0.00407(6) -0.00028(13)
S1 0.0087(7) 0.0075(7) 0.0128(7) -0.0011(6) 0.0055(6) -0.0015(6)
S2 0.0094(7) 0.0178(8) 0.0095(7) -0.0016(6) 0.0037(6) 0.0016(6)
S3 0.0154(8) 0.0096(7) 0.0183(8) 0.0030(6) 0.0073(6) 0.0030(6)

loop_
_atom_type_symbol
_atom_type_description
_atom_type_scat_dispersion_real
_atom_type_scat_dispersion_imag
_atom_type_scat_source
C C 0.0033 0.0016 'International Tables Vol C Tables 4.2.6.8 and 6.1.1.4'
H H 0.0000 0.0000 'International Tables Vol C Tables 4.2.6.8 and 6.1.1.4'
N N 0.0061 0.0033 'International Tables Vol C Tables 4.2.6.8 and 6.1.1.4'
O O 0.0106 0.0060 'International Tables Vol C Tables 4.2.6.8 and 6.1.1.4'
Pb Pb -3.3944 10.1111 'International Tables Vol C Tables 4.2.6.8 and 6.1.1.4'
S S 0.1246 0.1234 'International Tables Vol C Tables 4.2.6.8 and 6.1.1.4'

loop_
_geom_angle_atom_site_label_1
_geom_angle_atom_site_label_2
_geom_angle_atom_site_label_3
_geom_angle
N1 C1 C2 123.1(6)
N1 C1 H1 118.5
C2 C1 H1 118.5
C3 C2 C1 118.1(6)
C3 C2 H2 120.9
C1 C2 H2 120.9
C2 C3 C4 119.7(7)
C2 C3 H3 120.1
C4 C3 H3 120.1
C5 C4 C3 118.9(6)
C5 C4 H4 120.6
C3 C4 H4 120.6
N1 C5 C4 121.2(6)
N1 C5 C6 117.9(6)
C4 C5 C6 120.9(6)
N2 C6 C5 116.7(5)
N2 C6 C7 123.6(6)
C5 C6 C7 119.6(6)
C6 C7 H7A 109.5
C6 C7 H7B 109.5
H7A C7 H7B 109.5
C6 C7 H7C 109.5
H7A C7 H7C 109.5
H7B C7 H7C 109.5
N4 C8 N3 114.5(6)
N4 C8 S1 121.3(5)
N3 C8 S1 124.2(5)
N5 C9 S2 177.4(6)
N6 C10 S3 179.4(6)
C1 N1 C5 119.0(6)
C1 N1 Pb1 119.1(4)
C5 N1 Pb1 121.5(4)
C6 N2 N3 116.4(5)
C6 N2 Pb1 120.9(4)
N3 N2 Pb1 122.6(4)
C8 N3 N2 123.0(5)
C8 N3 H3N 113(6)
N2 N3 H3N 124(6)
C8 N4 H41N 119(6)
C8 N4 H42N 119(5)
H41N N4 H42N 121(8)
C9 N5 Pb1 151.5(5)
N5 Pb1 N1 81.75(18)
N5 Pb1 N2 74.00(17)
N1 Pb1 N2 62.66(17)
N5 Pb1 S1 85.95(14)
N1 Pb1 S1 129.40(12)
N2 Pb1 S1 66.76(12)
C8 S1 Pb1 103.3(2)

loop_
_geom_bond_atom_site_label_1
_geom_bond_atom_site_label_2
_geom_bond_distance
C1 N1 1.332(9)
C1 C2 1.396(10)
C1 H1 0.9500
C2 C3 1.361(10)
C2 H2 0.9500
C3 C4 1.396(9)
C3 H3 0.9500
C4 C5 1.395(9)
C4 H4 0.9500
C5 N1 1.344(8)
C5 C6 1.487(9)
C6 N2 1.287(8)
C6 C7 1.498(9)
C7 H7A 0.9800
C7 H7B 0.9800
C7 H7C 0.9800
C8 N4 1.315(8)
C8 N3 1.351(8)
C8 S1 1.699(6)
C9 N5 1.169(8)
C9 S2 1.632(6)
C10 N6 1.160(9)
C10 S3 1.642(7)
N1 Pb1 2.548(6)
N2 N3 1.370(7)
N2 Pb1 2.638(5)
N3 H3N 0.81(9)
N4 H41N 0.86(3)
N4 H42N 0.89(8)
N5 Pb1 2.430(5)
Pb1 S1 2.9117(16)

loop_
_geom_torsion_atom_site_label_1
_geom_torsion_atom_site_label_2
_geom_torsion_atom_site_label_3
_geom_torsion_atom_site_label_4
_geom_torsion
N1 C1 C2 C3 -0.2(11)
C1 C2 C3 C4 -0.9(11)
C2 C3 C4 C5 1.4(10)
C3 C4 C5 N1 -0.9(10)
C3 C4 C5 C6 176.1(6)
N1 C5 C6 N2 6.4(9)
C4 C5 C6 N2 -170.7(6)
N1 C5 C6 C7 -175.7(6)
C4 C5 C6 C7 7.2(9)
C2 C1 N1 C5 0.7(10)
C2 C1 N1 Pb1 -172.7(5)
C4 C5 N1 C1 -0.1(10)
C6 C5 N1 C1 -177.2(6)
C4 C5 N1 Pb1 173.2(5)
C6 C5 N1 Pb1 -3.9(8)
C5 C6 N2 N3 174.8(5)
C7 C6 N2 N3 -3.0(9)
C5 C6 N2 Pb1 -5.8(7)
C7 C6 N2 Pb1 176.4(5)
N4 C8 N3 N2 177.8(5)
S1 C8 N3 N2 -2.4(9)
C6 N2 N3 C8 177.1(6)
Pb1 N2 N3 C8 -2.3(8)
N4 C8 S1 Pb1 -175.4(5)
N3 C8 S1 Pb1 4.8(6)
